data_7112776
loop_
_publ_author_name
'Zeckert, Kornelia'
'Zahn, Stefan'
'Kirchner, Barbara'

_publ_section_title
;
 Tin--lanthanoid donor--acceptor bonds
;
_journal_coden_ASTM CHCOFS
_journal_issue 15
_journal_name_full
;
 Chemical Communications (Cambridge, United Kingdom)
;
_journal_page_first 2638
_journal_page_last 2640
_journal_paper_doi 10.1039/b924967b
_journal_volume 46
_journal_year 2010
_chemical_formula_moiety 'C37 H41 La Li N3 O Sn, 3(C4H8O)'
_chemical_formula_sum 'C49 H65 La Li N3 O4 Sn'
_chemical_formula_weight 1024.58
_space_group_IT_number 2
_symmetry_cell_setting triclinic
_symmetry_space_group_name_Hall '-P 1'
_symmetry_space_group_name_H-M 'P -1'
_atom_sites_solution_hydrogens geom
_atom_sites_solution_primary direct
_atom_sites_solution_secondary difmap
_audit_conform_dict_location ftp://ftp.iucr.org/pub/cif_core.dic
_audit_conform_dict_name cif_core.dic
_audit_conform_dict_version 2.3
_audit_creation_date 2009-11-26T14:17:34-00:00
_audit_creation_method 'WinGX routine CIF_UPDATE'
_cell_angle_alpha 75.802(2)
_cell_angle_beta 77.703(3)
_cell_angle_gamma 63.707(3)
_cell_formula_units_Z 2
_cell_length_a 11.7870(4)
_cell_length_b 11.8485(4)
_cell_length_c 19.5276(5)
_cell_measurement_reflns_used 13583
_cell_measurement_temperature 130(2)
_cell_measurement_theta_max 32.3483
_cell_measurement_theta_min 3.067
_cell_volume 2353.21(14)
_computing_cell_refinement
;
CrysAlisPro, Oxford Diffraction Ltd.,
Version 1.171.33.41 (release 06-05-2009 CrysAlis171 .NET)
(compiled May 6 2009,17:20:42)
;
_computing_data_collection
;
CrysAlisPro, Oxford Diffraction Ltd.,
Version 1.171.33.41 (release 06-05-2009 CrysAlis171 .NET)
(compiled May 6 2009,17:20:42)
;
_computing_data_reduction
;
CrysAlis RED, Oxford Diffraction Ltd.,
Version 1.171.32.15 (release 10-01-2008 CrysAlis171 .NET)
(compiled Jan 10 2008,16:37:18)
;
_computing_molecular_graphics 'Ortep-3 for Windows (Farrugia, 1997)'
_computing_structure_refinement 'SHELXL-97 (Sheldrick, 2008)'
_computing_structure_solution
;
SHELXS-97
Program for Crystal Structure Analysis (Release 97-2)
G. M. Sheldrick, Instit\"ut f\"ur Anorganische Chemie der Universit\"at,
Tammanstrasse 4, D-3400 G\"ottingen, Germany, 1998.
;
_diffrn_ambient_temperature 130(2)
_diffrn_detector_area_resol_mean 16.356
_diffrn_measured_fraction_theta_full 0.998
_diffrn_measured_fraction_theta_max 0.998
_diffrn_measurement_device_type 'Xcalibur, Sapphire3'
_diffrn_measurement_method '\w scans'
_diffrn_orient_matrix_UB_11 0.0278414136
_diffrn_orient_matrix_UB_12 -0.0400049351
_diffrn_orient_matrix_UB_13 0.0309234398
_diffrn_orient_matrix_UB_21 -0.0557764149
_diffrn_orient_matrix_UB_22 -0.0111199694
_diffrn_orient_matrix_UB_23 0.0127486724
_diffrn_orient_matrix_UB_31 0.0260502221
_diffrn_orient_matrix_UB_32 -0.0535466593
_diffrn_orient_matrix_UB_33 -0.0174623984
_diffrn_radiation_monochromator graphite
_diffrn_radiation_type MoK\a
_diffrn_radiation_wavelength 0.71073
_diffrn_reflns_av_R_equivalents 0.0514
_diffrn_reflns_av_unetI/netI 0.0665
_diffrn_reflns_limit_h_max 14
_diffrn_reflns_limit_h_min -14
_diffrn_reflns_limit_k_max 14
_diffrn_reflns_limit_k_min -14
_diffrn_reflns_limit_l_max 24
_diffrn_reflns_limit_l_min -24
_diffrn_reflns_number 36740
_diffrn_reflns_theta_full 26.37
_diffrn_reflns_theta_max 26.37
_diffrn_reflns_theta_min 3.08
_exptl_absorpt_coefficient_mu 1.471
_exptl_absorpt_correction_T_max 0.9301
_exptl_absorpt_correction_T_min 0.8669
_exptl_absorpt_correction_type multi-scan
_exptl_absorpt_process_details
;
CrysAlisPro, Oxford Diffraction Ltd.,
Version 1.171.33.41 (release 06-05-2009 CrysAlis171 .NET)
(compiled May 6 2009,17:20:42)
Empirical absorption correction using spherical harmonics,
implemented in SCALE3 ABSPACK scaling algorithm.
;
_exptl_crystal_colour colourless
_exptl_crystal_density_diffrn 1.446
_exptl_crystal_density_method 'not measured'
_exptl_crystal_description prism
_exptl_crystal_F_000 1044
_exptl_crystal_size_max 0.1
_exptl_crystal_size_mid 0.1
_exptl_crystal_size_min 0.05
_refine_diff_density_max 1.478
_refine_diff_density_min -0.974
_refine_diff_density_rms 0.116
_refine_ls_extinction_method none
_refine_ls_goodness_of_fit_ref 0.898
_refine_ls_hydrogen_treatment constr
_refine_ls_matrix_type full
_refine_ls_number_parameters 479
_refine_ls_number_reflns 9616
_refine_ls_number_restraints 0
_refine_ls_restrained_S_all 0.898
_refine_ls_R_factor_all 0.0657
_refine_ls_R_factor_gt 0.041
_refine_ls_shift/su_max 0.017
_refine_ls_shift/su_mean 0.001
_refine_ls_structure_factor_coef Fsqd
_refine_ls_weighting_details 'calc w=1/[\s^2^(Fo^2^)+(0.0609P)^2^+0.0000P] where P=(Fo^2^+2Fc^2^)/3'
_refine_ls_weighting_scheme calc
_refine_ls_wR_factor_gt 0.095
_refine_ls_wR_factor_ref 0.0999
_reflns_number_gt 6622
_reflns_number_total 9616
_reflns_threshold_expression >2\s(I)
_cod_duplicate_entry 7105405
_cod_data_source_file b924967b.txt
_cod_data_source_block x0763fin
_cod_original_cell_volume 2353.21(13)
_cod_original_sg_symbol_H-M P-1
_cod_database_code 7112776

loop_
_symmetry_equiv_pos_as_xyz
'x, y, z'
'-x, -y, -z'

loop_
_atom_site_label
_atom_site_type_symbol
_atom_site_fract_x
_atom_site_fract_y
_atom_site_fract_z
_atom_site_U_iso_or_equiv
_atom_site_adp_type
_atom_site_occupancy
_atom_site_symmetry_multiplicity
_atom_site_calc_flag
_atom_site_refinement_flags
_atom_site_disorder_assembly
_atom_site_disorder_group
C42A C 0.789(2) 0.7321(13) 0.0170(8) 0.118(4) Uani 0.631(12) 1 d P A 1
H42A H 0.876 0.6649 0.0099 0.142 Uiso 0.631(12) 1 calc PR A 1
H42B H 0.7472 0.706 0.064 0.142 Uiso 0.631(12) 1 calc PR A 1
C43A C 0.724(3) 0.7437(17) -0.0327(9) 0.118(4) Uani 0.631(12) 1 d P A 1
H43A H 0.634 0.7633 -0.0138 0.142 Uiso 0.631(12) 1 calc PR A 1
H43B H 0.7608 0.6644 -0.053 0.142 Uiso 0.631(12) 1 calc PR A 1
C44A C 0.737(2) 0.8558(13) -0.0891(8) 0.118(4) Uani 0.631(12) 1 d P A 1
H44A H 0.7989 0.8245 -0.1304 0.142 Uiso 0.631(12) 1 calc PR A 1
H44B H 0.6534 0.9156 -0.1058 0.142 Uiso 0.631(12) 1 calc PR A 1
C45A C 0.778(2) 0.9125(13) -0.0537(8) 0.118(4) Uani 0.631(12) 1 d P A 1
H45A H 0.7157 1.0021 -0.053 0.142 Uiso 0.631(12) 1 calc PR A 1
H45B H 0.8603 0.9134 -0.0787 0.142 Uiso 0.631(12) 1 calc PR A 1
C42B C 0.8378(18) 0.738(2) -0.0313(13) 0.075(5) Uani 0.369(12) 1 d P A 2
H42C H 0.8952 0.7511 -0.0745 0.09 Uiso 0.369(12) 1 calc PR A 2
H42D H 0.882 0.6523 -0.0033 0.09 Uiso 0.369(12) 1 calc PR A 2
C43B C 0.716(2) 0.752(3) -0.0502(14) 0.075(5) Uani 0.369(12) 1 d P A 2
H43C H 0.7255 0.738 -0.0995 0.09 Uiso 0.369(12) 1 calc PR A 2
H43D H 0.6832 0.6922 -0.017 0.09 Uiso 0.369(12) 1 calc PR A 2
C44B C 0.6351(19) 0.8832(19) -0.0429(12) 0.075(5) Uani 0.369(12) 1 d P A 2
H44C H 0.6335 0.938 -0.0903 0.09 Uiso 0.369(12) 1 calc PR A 2
H44D H 0.547 0.8913 -0.0253 0.09 Uiso 0.369(12) 1 calc PR A 2
C45B C 0.6722(18) 0.923(2) -0.0002(12) 0.075(5) Uani 0.369(12) 1 d P A 2
H45C H 0.6137 0.9293 0.0448 0.09 Uiso 0.369(12) 1 calc PR A 2
H45D H 0.6659 1.0106 -0.0215 0.09 Uiso 0.369(12) 1 calc PR A 2
C1 C 0.3553(5) 0.2487(5) 0.2206(2) 0.0356(11) Uani 1 1 d . . .
C2 C 0.4703(5) 0.2286(5) 0.1765(3) 0.0427(13) Uani 1 1 d . . .
H2 H 0.4859 0.2998 0.1493 0.051 Uiso 1 1 calc R . .
C3 C 0.5614(5) 0.1064(6) 0.1720(3) 0.0481(14) Uani 1 1 d . . .
H3 H 0.6387 0.0937 0.1413 0.058 Uiso 1 1 calc R . .
C4 C 0.5402(5) 0.0018(5) 0.2123(3) 0.0447(13) Uani 1 1 d . . .
C5 C 0.4250(5) 0.0300(5) 0.2548(3) 0.0399(12) Uani 1 1 d . . .
H5 H 0.4081 -0.0402 0.2822 0.048 Uiso 1 1 calc R . .
C6 C 0.6349(5) -0.1342(6) 0.2089(4) 0.0615(17) Uani 1 1 d . . .
H6A H 0.7101 -0.1343 0.1757 0.092 Uiso 1 1 calc R . .
H6B H 0.5957 -0.1788 0.1924 0.092 Uiso 1 1 calc R . .
H6C H 0.6605 -0.1776 0.2563 0.092 Uiso 1 1 calc R . .
C7 C 0.1837(4) 0.4088(4) 0.3441(2) 0.0302(10) Uani 1 1 d . . .
C8 C 0.2087(5) 0.4807(5) 0.3813(3) 0.0396(12) Uani 1 1 d . . .
H8 H 0.2344 0.5463 0.3554 0.047 Uiso 1 1 calc R . .
C9 C 0.1967(5) 0.4587(5) 0.4545(3) 0.0425(13) Uani 1 1 d . . .
H9 H 0.2171 0.5064 0.4788 0.051 Uiso 1 1 calc R . .
C10 C 0.1545(5) 0.3660(5) 0.4927(2) 0.0378(12) Uani 1 1 d . . .
C11 C 0.1330(5) 0.2980(5) 0.4528(2) 0.0369(11) Uani 1 1 d . . .
H11 H 0.1047 0.2338 0.478 0.044 Uiso 1 1 calc R . .
C12 C 0.1320(6) 0.3414(6) 0.5727(3) 0.0489(14) Uani 1 1 d . . .
H12A H 0.1026 0.2726 0.5887 0.073 Uiso 1 1 calc R . .
H12B H 0.0671 0.4193 0.5894 0.073 Uiso 1 1 calc R . .
H12C H 0.2116 0.3161 0.592 0.073 Uiso 1 1 calc R . .
C13 C 0.0476(5) 0.3941(5) 0.2133(2) 0.0339(11) Uani 1 1 d . . .
C14 C -0.0347(5) 0.4697(5) 0.1617(3) 0.0413(12) Uani 1 1 d . . .
H14 H -0.028 0.5456 0.1349 0.05 Uiso 1 1 calc R . .
C15 C -0.1248(5) 0.4361(5) 0.1491(3) 0.0411(12) Uani 1 1 d . . .
H15 H -0.179 0.4881 0.1135 0.049 Uiso 1 1 calc R . .
C16 C -0.1373(5) 0.3259(4) 0.1884(2) 0.0314(10) Uani 1 1 d . . .
C17 C -0.0544(4) 0.2566(4) 0.2394(2) 0.0289(10) Uani 1 1 d . . .
H17 H -0.0622 0.1821 0.2676 0.035 Uiso 1 1 calc R . .
C18 C -0.2342(5) 0.2844(5) 0.1782(3) 0.0361(11) Uani 1 1 d . . .
H18A H -0.2258 0.2047 0.2112 0.054 Uiso 1 1 calc R . .
H18B H -0.2206 0.2704 0.1292 0.054 Uiso 1 1 calc R . .
H18C H -0.3198 0.3508 0.1877 0.054 Uiso 1 1 calc R . .
C19 C 0.0818(7) -0.0277(6) 0.3873(3) 0.0599(17) Uani 1 1 d . . .
H19A H 0.0985 -0.0497 0.3393 0.072 Uiso 1 1 calc R . .
H19B H -0.0107 0.0243 0.3976 0.072 Uiso 1 1 calc R . .
C20 C 0.1249(8) -0.1473(6) 0.4425(4) 0.071(2) Uani 1 1 d . . .
H20A H 0.07 -0.1349 0.4885 0.085 Uiso 1 1 calc R . .
H20B H 0.1258 -0.2207 0.4265 0.085 Uiso 1 1 calc R . .
C21 C 0.2553(8) -0.1649(6) 0.4478(4) 0.090(3) Uani 1 1 d . . .
H21A H 0.283 -0.2156 0.4944 0.108 Uiso 1 1 calc R . .
H21B H 0.3169 -0.2084 0.4094 0.108 Uiso 1 1 calc R . .
C22 C 0.2442(6) -0.0363(6) 0.4401(4) 0.0647(18) Uani 1 1 d . . .
H22A H 0.2145 -0.0064 0.4865 0.078 Uiso 1 1 calc R . .
H22B H 0.3274 -0.0318 0.4213 0.078 Uiso 1 1 calc R . .
C23 C -0.0269(5) 0.7698(6) 0.2256(3) 0.0509(5) Uani 1 1 d . . .
H23 H -0.0464 0.6982 0.2466 0.061 Uiso 1 1 calc R . .
C24 C 0.0331(5) 0.8197(6) 0.2560(3) 0.0509(5) Uani 1 1 d . . .
H24 H 0.0622 0.7884 0.3015 0.061 Uiso 1 1 calc R . .
C25 C 0.0429(5) 0.9232(6) 0.2079(3) 0.0509(5) Uani 1 1 d . . .
H25 H 0.0798 0.9762 0.2142 0.061 Uiso 1 1 calc R . .
C26 C -0.0126(5) 0.9349(6) 0.1478(3) 0.0509(5) Uani 1 1 d . . .
H26 H -0.0194 0.9984 0.1064 0.061 Uiso 1 1 calc R . .
C27 C -0.0535(5) 0.8444(6) 0.1579(3) 0.0509(5) Uani 1 1 d . . .
H27 H -0.0941 0.8317 0.1251 0.061 Uiso 1 1 calc R . .
C28 C 0.1264(5) 0.7564(5) 0.0089(2) 0.0404(12) Uani 1 1 d . . .
H28 H 0.0372 0.8051 0.0083 0.049 Uiso 1 1 calc R . .
C29 C 0.2189(5) 0.8052(5) -0.0064(2) 0.0400(12) Uani 1 1 d . . .
H29 H 0.2034 0.8931 -0.0183 0.048 Uiso 1 1 calc R . .
C30 C 0.3385(5) 0.7023(5) -0.0012(2) 0.0394(12) Uani 1 1 d . . .
H30 H 0.4186 0.7076 -0.0102 0.047 Uiso 1 1 calc R . .
C31 C 0.3182(5) 0.5900(5) 0.0199(3) 0.0414(13) Uani 1 1 d . . .
H31 H 0.382 0.5055 0.029 0.05 Uiso 1 1 calc R . .
C32 C 0.1872(5) 0.6249(5) 0.0251(3) 0.0413(13) Uani 1 1 d . . .
H32 H 0.1467 0.5676 0.0376 0.05 Uiso 1 1 calc R . .
C33 C 0.4318(5) 0.5841(6) 0.2214(3) 0.0509(5) Uani 1 1 d . . .
H33 H 0.4441 0.5009 0.2469 0.061 Uiso 1 1 calc R . .
C34 C 0.4834(5) 0.6135(6) 0.1515(3) 0.0509(5) Uani 1 1 d . . .
H34 H 0.5368 0.5538 0.1211 0.061 Uiso 1 1 calc R . .
C35 C 0.4427(5) 0.7462(6) 0.1342(3) 0.0509(5) Uani 1 1 d . . .
H35 H 0.464 0.7921 0.09 0.061 Uiso 1 1 calc R . .
C36 C 0.3662(5) 0.7991(6) 0.1924(3) 0.0509(5) Uani 1 1 d . . .
H36 H 0.3256 0.8875 0.1953 0.061 Uiso 1 1 calc R . .
C37 C 0.3593(5) 0.6978(6) 0.2469(3) 0.0509(5) Uani 1 1 d . . .
H37 H 0.3131 0.7062 0.2929 0.061 Uiso 1 1 calc R . .
C38 C 0.5807(6) 0.2253(6) 0.3732(4) 0.0677(18) Uani 1 1 d . . .
H38A H 0.5524 0.2672 0.3256 0.081 Uiso 1 1 calc R . .
H38B H 0.5608 0.2923 0.4013 0.081 Uiso 1 1 calc R . .
C39 C 0.5154(6) 0.1389(6) 0.4104(4) 0.0712(19) Uani 1 1 d . . .
H39A H 0.4361 0.1633 0.3899 0.085 Uiso 1 1 calc R . .
H39B H 0.4942 0.1424 0.4619 0.085 Uiso 1 1 calc R . .
C40 C 0.6121(6) 0.0070(6) 0.3977(3) 0.0579(16) Uani 1 1 d . . .
H40A H 0.6376 -0.0505 0.4432 0.069 Uiso 1 1 calc R . .
H40B H 0.5773 -0.0311 0.3723 0.069 Uiso 1 1 calc R . .
C41 C 0.7223(6) 0.0301(6) 0.3531(4) 0.0602(16) Uani 1 1 d . . .
H41A H 0.8038 -0.0415 0.3659 0.072 Uiso 1 1 calc R . .
H41B H 0.7177 0.0376 0.302 0.072 Uiso 1 1 calc R . .
C46 C 0.4383(8) 0.4462(7) 0.5795(4) 0.093(3) Uani 1 1 d . . .
H46A H 0.5002 0.4726 0.5906 0.111 Uiso 1 1 calc R . .
H46B H 0.4789 0.3964 0.5403 0.111 Uiso 1 1 calc R . .
C47 C 0.3987(6) 0.3685(6) 0.6429(4) 0.0669(18) Uani 1 1 d . . .
H47A H 0.4688 0.3168 0.6728 0.08 Uiso 1 1 calc R . .
H47B H 0.3694 0.3112 0.6297 0.08 Uiso 1 1 calc R . .
C48 C 0.2905(7) 0.4700(7) 0.6802(4) 0.076(2) Uani 1 1 d . . .
H48A H 0.3218 0.4942 0.7152 0.091 Uiso 1 1 calc R . .
H48B H 0.2243 0.4394 0.7053 0.091 Uiso 1 1 calc R . .
C49 C 0.2380(6) 0.5818(6) 0.6215(3) 0.0594(16) Uani 1 1 d . . .
H49A H 0.1538 0.592 0.6132 0.071 Uiso 1 1 calc R . .
H49B H 0.228 0.6617 0.6344 0.071 Uiso 1 1 calc R . .
N1 N 0.3350(4) 0.1466(4) 0.2612(2) 0.0346(9) Uani 1 1 d . . .
N2 N 0.1482(4) 0.3140(4) 0.3814(2) 0.0342(9) Uani 1 1 d . . .
N3 N 0.0363(4) 0.2860(3) 0.2523(2) 0.0314(9) Uani 1 1 d . . .
O1 O 0.1520(4) 0.0403(3) 0.3906(2) 0.0499(10) Uani 1 1 d . . .
O2 O 0.7141(4) 0.1457(4) 0.3669(2) 0.0642(12) Uani 1 1 d . . .
O3 O 0.7942(6) 0.8477(6) 0.0153(3) 0.107(2) Uani 1 1 d . . .
O4 O 0.3264(4) 0.5552(4) 0.5597(2) 0.0708(13) Uani 1 1 d . . .
Sn1 Sn 0.20318(3) 0.44150(3) 0.226311(16) 0.03327(10) Uani 1 1 d . . .
La1 La 0.21657(2) 0.71512(2) 0.140905(13) 0.02333(8) Uani 1 1 d . . .
Li1 Li 0.1624(8) 0.1882(8) 0.3232(4) 0.0332(18) Uani 1 1 d . . .

loop_
_atom_site_aniso_label
_atom_site_aniso_U_11
_atom_site_aniso_U_22
_atom_site_aniso_U_33
_atom_site_aniso_U_23
_atom_site_aniso_U_13
_atom_site_aniso_U_12
C42A 0.233(11) 0.088(5) 0.082(6) 0.041(4) -0.078(6) -0.112(6)
C43A 0.233(11) 0.088(5) 0.082(6) 0.041(4) -0.078(6) -0.112(6)
C44A 0.233(11) 0.088(5) 0.082(6) 0.041(4) -0.078(6) -0.112(6)
C45A 0.233(11) 0.088(5) 0.082(6) 0.041(4) -0.078(6) -0.112(6)
C42B 0.049(6) 0.086(8) 0.084(9) -0.027(7) -0.020(6) -0.011(5)
C43B 0.049(6) 0.086(8) 0.084(9) -0.027(7) -0.020(6) -0.011(5)
C44B 0.049(6) 0.086(8) 0.084(9) -0.027(7) -0.020(6) -0.011(5)
C45B 0.049(6) 0.086(8) 0.084(9) -0.027(7) -0.020(6) -0.011(5)
C1 0.043(3) 0.050(3) 0.029(2) -0.004(2) -0.003(2) -0.034(2)
C2 0.050(3) 0.064(4) 0.033(3) -0.006(2) 0.002(2) -0.044(3)
C3 0.041(3) 0.070(4) 0.048(3) -0.019(3) 0.005(3) -0.035(3)
C4 0.034(3) 0.058(3) 0.052(3) -0.014(3) -0.003(3) -0.026(3)
C5 0.037(3) 0.046(3) 0.045(3) -0.004(2) -0.006(2) -0.027(3)
C6 0.038(3) 0.068(4) 0.080(5) -0.030(3) 0.001(3) -0.018(3)
C7 0.033(3) 0.031(2) 0.028(2) 0.0005(19) 0.000(2) -0.019(2)
C8 0.051(3) 0.032(3) 0.038(3) -0.003(2) -0.001(2) -0.022(2)
C9 0.054(3) 0.039(3) 0.038(3) -0.007(2) -0.001(3) -0.025(3)
C10 0.039(3) 0.039(3) 0.030(3) -0.001(2) -0.005(2) -0.013(2)
C11 0.038(3) 0.042(3) 0.031(3) 0.004(2) 0.000(2) -0.024(2)
C12 0.055(4) 0.062(4) 0.029(3) -0.003(2) -0.006(3) -0.025(3)
C13 0.039(3) 0.044(3) 0.026(2) -0.003(2) -0.002(2) -0.026(2)
C14 0.051(3) 0.045(3) 0.037(3) 0.010(2) -0.013(2) -0.034(3)
C15 0.045(3) 0.051(3) 0.032(3) 0.004(2) -0.012(2) -0.025(3)
C16 0.033(3) 0.037(3) 0.029(2) -0.008(2) 0.001(2) -0.020(2)
C17 0.030(2) 0.032(2) 0.031(2) -0.0068(19) 0.001(2) -0.018(2)
C18 0.037(3) 0.043(3) 0.035(3) -0.005(2) -0.007(2) -0.022(2)
C19 0.094(5) 0.058(4) 0.056(4) 0.013(3) -0.029(4) -0.058(4)
C20 0.117(6) 0.052(4) 0.067(4) 0.017(3) -0.037(4) -0.059(4)
C21 0.101(7) 0.051(4) 0.091(6) 0.019(4) -0.030(5) -0.015(4)
C22 0.054(4) 0.066(4) 0.075(4) 0.019(3) -0.031(3) -0.031(3)
C23 0.0381(10) 0.0605(11) 0.0473(10) -0.0068(9) -0.0071(8) -0.0147(9)
C24 0.0381(10) 0.0605(11) 0.0473(10) -0.0068(9) -0.0071(8) -0.0147(9)
C25 0.0381(10) 0.0605(11) 0.0473(10) -0.0068(9) -0.0071(8) -0.0147(9)
C26 0.0381(10) 0.0605(11) 0.0473(10) -0.0068(9) -0.0071(8) -0.0147(9)
C27 0.0381(10) 0.0605(11) 0.0473(10) -0.0068(9) -0.0071(8) -0.0147(9)
C28 0.035(3) 0.058(3) 0.027(3) -0.008(2) -0.006(2) -0.016(3)
C29 0.058(3) 0.037(3) 0.028(3) 0.004(2) -0.005(2) -0.027(3)
C30 0.039(3) 0.056(3) 0.029(3) -0.008(2) 0.003(2) -0.029(3)
C31 0.054(3) 0.035(3) 0.029(3) -0.006(2) 0.001(2) -0.015(2)
C32 0.062(4) 0.054(3) 0.029(3) -0.011(2) 0.002(2) -0.044(3)
C33 0.0381(10) 0.0605(11) 0.0473(10) -0.0068(9) -0.0071(8) -0.0147(9)
C34 0.0381(10) 0.0605(11) 0.0473(10) -0.0068(9) -0.0071(8) -0.0147(9)
C35 0.0381(10) 0.0605(11) 0.0473(10) -0.0068(9) -0.0071(8) -0.0147(9)
C36 0.0381(10) 0.0605(11) 0.0473(10) -0.0068(9) -0.0071(8) -0.0147(9)
C37 0.0381(10) 0.0605(11) 0.0473(10) -0.0068(9) -0.0071(8) -0.0147(9)
C38 0.066(5) 0.049(4) 0.081(5) 0.003(3) -0.007(4) -0.025(3)
C39 0.046(4) 0.068(4) 0.090(5) 0.003(4) -0.002(4) -0.026(3)
C40 0.063(4) 0.055(4) 0.066(4) 0.005(3) -0.015(3) -0.038(3)
C41 0.059(4) 0.056(4) 0.070(4) -0.014(3) 0.005(3) -0.032(3)
C46 0.073(5) 0.066(5) 0.092(6) -0.011(4) 0.023(4) -0.003(4)
C47 0.062(4) 0.070(4) 0.073(5) -0.013(4) -0.020(4) -0.025(4)
C48 0.059(4) 0.106(6) 0.055(4) -0.027(4) -0.004(3) -0.021(4)
C49 0.059(4) 0.056(4) 0.068(4) -0.029(3) 0.008(3) -0.025(3)
N1 0.036(2) 0.043(2) 0.035(2) -0.0029(18) -0.0014(18) -0.027(2)
N2 0.036(2) 0.040(2) 0.031(2) 0.0021(17) -0.0021(18) -0.0252(19)
N3 0.035(2) 0.031(2) 0.032(2) 0.0015(16) -0.0065(18) -0.0194(18)
O1 0.051(2) 0.043(2) 0.061(2) 0.0194(18) -0.021(2) -0.0322(18)
O2 0.062(3) 0.062(3) 0.082(3) -0.017(2) 0.004(2) -0.040(2)
O3 0.123(5) 0.144(5) 0.089(4) -0.033(4) -0.025(4) -0.074(4)
O4 0.073(3) 0.059(3) 0.054(3) -0.014(2) 0.004(2) -0.007(2)
Sn1 0.0448(2) 0.0392(2) 0.02642(19) 0.00325(14) -0.00421(16) -0.03137(17)
La1 0.02278(14) 0.02423(14) 0.02378(14) -0.00125(10) -0.00268(10) -0.01193(10)
Li1 0.033(4) 0.041(4) 0.027(4) 0.011(3) -0.015(3) -0.021(4)

loop_
_atom_type_symbol
_atom_type_description
_atom_type_scat_dispersion_real
_atom_type_scat_dispersion_imag
_atom_type_scat_source
C C 0.0033 0.0016 'International Tables Vol C Tables 4.2.6.8 and 6.1.1.4'
H H 0 0 'International Tables Vol C Tables 4.2.6.8 and 6.1.1.4'
N N 0.0061 0.0033 'International Tables Vol C Tables 4.2.6.8 and 6.1.1.4'
O O 0.0106 0.006 'International Tables Vol C Tables 4.2.6.8 and 6.1.1.4'
Sn Sn -0.6537 1.4246 'International Tables Vol C Tables 4.2.6.8 and 6.1.1.4'
La La -0.2871 2.4523 'International Tables Vol C Tables 4.2.6.8 and 6.1.1.4'
Li Li -0.0003 0.0001 'International Tables Vol C Tables 4.2.6.8 and 6.1.1.4'

loop_
_geom_angle_atom_site_label_1
_geom_angle_atom_site_label_2
_geom_angle_atom_site_label_3
_geom_angle
C43A C42A O3 110.0(11)
C43A C42A H42A 109.7
O3 C42A H42A 109.7
C43A C42A H42B 109.6
O3 C42A H42B 109.7
H42A C42A H42B 108.2
C42A C43A C44A 104.4(15)
C42A C43A H43A 110.9
C44A C43A H43A 110.9
C42A C43A H43B 110.9
C44A C43A H43B 110.9
H43A C43A H43B 108.9
C45A C44A C43A 103.4(11)
C45A C44A H44A 111.1
C43A C44A H44A 111.1
C45A C44A H44B 111.1
C43A C44A H44B 111.1
H44A C44A H44B 109.1
C44A C45A O3 110.5(10)
C44A C45A H45A 109.5
O3 C45A H45A 109.5
C44A C45A H45B 109.5
O3 C45A H45B 109.5
H45A C45A H45B 108.1
C43B C42B O3 103.8(14)
C43B C42B H42C 111
O3 C42B H42C 111
C43B C42B H42D 111
O3 C42B H42D 111
H42C C42B H42D 109
C44B C43B C42B 101(2)
C44B C43B H43C 111.6
C42B C43B H43C 111.6
C44B C43B H43D 111.6
C42B C43B H43D 111.6
H43C C43B H43D 109.4
C45B C44B C43B 112.9(17)
C45B C44B H44C 109
C43B C44B H44C 109
C45B C44B H44D 109
C43B C44B H44D 109
H44C C44B H44D 107.8
C44B C45B O3 114.1(16)
C44B C45B H45C 108.7
O3 C45B H45C 108.7
C44B C45B H45D 108.7
O3 C45B H45D 108.7
H45C C45B H45D 107.6
N1 C1 C2 119.6(5)
N1 C1 Sn1 118.3(3)
C2 C1 Sn1 122.1(4)
C3 C2 C1 120.6(5)
C3 C2 H2 119.7
C1 C2 H2 119.7
C2 C3 C4 120.1(5)
C2 C3 H3 120
C4 C3 H3 120
C5 C4 C3 115.6(5)
C5 C4 C6 121.7(5)
C3 C4 C6 122.6(5)
N1 C5 C4 126.2(5)
N1 C5 H5 116.9
C4 C5 H5 116.9
C4 C6 H6A 109.5
C4 C6 H6B 109.5
H6A C6 H6B 109.5
C4 C6 H6C 109.5
H6A C6 H6C 109.5
H6B C6 H6C 109.5
N2 C7 C8 119.0(4)
N2 C7 Sn1 118.7(3)
C8 C7 Sn1 122.3(3)
C9 C8 C7 121.6(5)
C9 C8 H8 119.2
C7 C8 H8 119.2
C8 C9 C10 119.4(5)
C8 C9 H9 120.3
C10 C9 H9 120.3
C11 C10 C9 115.9(4)
C11 C10 C12 121.4(5)
C9 C10 C12 122.7(5)
N2 C11 C10 126.0(5)
N2 C11 H11 117
C10 C11 H11 117
C10 C12 H12A 109.5
C10 C12 H12B 109.5
H12A C12 H12B 109.5
C10 C12 H12C 109.5
H12A C12 H12C 109.5
H12B C12 H12C 109.5
N3 C13 C14 119.1(4)
N3 C13 Sn1 120.3(3)
C14 C13 Sn1 120.4(3)
C15 C14 C13 121.1(5)
C15 C14 H14 119.4
C13 C14 H14 119.4
C14 C15 C16 120.4(5)
C14 C15 H15 119.8
C16 C15 H15 119.8
C17 C16 C15 115.5(4)
C17 C16 C18 121.2(4)
C15 C16 C18 123.3(4)
N3 C17 C16 125.5(4)
N3 C17 H17 117.3
C16 C17 H17 117.3
C16 C18 H18A 109.5
C16 C18 H18B 109.5
H18A C18 H18B 109.5
C16 C18 H18C 109.5
H18A C18 H18C 109.5
H18B C18 H18C 109.5
O1 C19 C20 106.5(5)
O1 C19 H19A 110.4
C20 C19 H19A 110.4
O1 C19 H19B 110.4
C20 C19 H19B 110.4
H19A C19 H19B 108.6
C21 C20 C19 101.6(5)
C21 C20 H20A 111.4
C19 C20 H20A 111.4
C21 C20 H20B 111.4
C19 C20 H20B 111.4
H20A C20 H20B 109.3
C22 C21 C20 103.8(6)
C22 C21 H21A 111
C20 C21 H21A 111
C22 C21 H21B 111
C20 C21 H21B 111
H21A C21 H21B 109
O1 C22 C21 105.3(5)
O1 C22 H22A 110.7
C21 C22 H22A 110.7
O1 C22 H22B 110.7
C21 C22 H22B 110.7
H22A C22 H22B 108.8
C24 C23 C27 107.6(6)
C24 C23 La1 75.6(3)
C27 C23 La1 74.5(3)
C24 C23 H23 126.2
C27 C23 H23 126.2
La1 C23 H23 115.9
C25 C24 C23 107.6(5)
C25 C24 La1 74.3(3)
C23 C24 La1 76.4(3)
C25 C24 H24 126.2
C23 C24 H24 126.2
La1 C24 H24 115.3
C24 C25 C26 106.8(6)
C24 C25 La1 77.5(3)
C26 C25 La1 75.0(3)
C24 C25 H25 126.6
C26 C25 H25 126.6
La1 C25 H25 113.5
C27 C26 C25 109.6(6)
C27 C26 La1 77.9(3)
C25 C26 La1 76.0(3)
C27 C26 H26 125.2
C25 C26 H26 125.2
La1 C26 H26 113.1
C26 C27 C23 108.3(6)
C26 C27 La1 75.1(3)
C23 C27 La1 76.9(3)
C26 C27 H27 125.8
C23 C27 H27 125.8
La1 C27 H27 114.4
C32 C28 C29 108.0(5)
C32 C28 La1 76.9(3)
C29 C28 La1 74.3(3)
C32 C28 H28 126
C29 C28 H28 126
La1 C28 H28 115
C28 C29 C30 108.3(5)
C28 C29 La1 77.1(3)
C30 C29 La1 77.1(3)
C28 C29 H29 125.9
C30 C29 H29 125.9
La1 C29 H29 112.4
C29 C30 C31 107.4(5)
C29 C30 La1 74.3(3)
C31 C30 La1 76.1(3)
C29 C30 H30 126.3
C31 C30 H30 126.3
La1 C30 H30 115.5
C32 C31 C30 107.7(5)
C32 C31 La1 76.4(3)
C30 C31 La1 75.4(3)
C32 C31 H31 126.2
C30 C31 H31 126.2
La1 C31 H31 114.4
C28 C32 C31 108.6(5)
C28 C32 La1 75.1(3)
C31 C32 La1 75.3(3)
C28 C32 H32 125.7
C31 C32 H32 125.7
La1 C32 H32 115.9
C37 C33 C34 107.8(6)
C37 C33 La1 74.6(3)
C34 C33 La1 74.9(3)
C37 C33 H33 126.1
C34 C33 H33 126.1
La1 C33 H33 116.5
C33 C34 C35 108.1(5)
C33 C34 La1 76.9(3)
C35 C34 La1 74.1(3)
C33 C34 H34 126
C35 C34 H34 126
La1 C34 H34 115.2
C36 C35 C34 108.4(6)
C36 C35 La1 75.5(3)
C34 C35 La1 77.3(3)
C36 C35 H35 125.8
C34 C35 H35 125.8
La1 C35 H35 113.6
C35 C36 C37 107.6(5)
C35 C36 La1 76.1(3)
C37 C36 La1 77.0(3)
C35 C36 H36 126.2
C37 C36 H36 126.2
La1 C36 H36 113.2
C33 C37 C36 108.1(5)
C33 C37 La1 77.4(3)
C36 C37 La1 74.1(3)
C33 C37 H37 125.9
C36 C37 H37 125.9
La1 C37 H37 114.8
O2 C38 C39 106.2(5)
O2 C38 H38A 110.5
C39 C38 H38A 110.5
O2 C38 H38B 110.5
C39 C38 H38B 110.5
H38A C38 H38B 108.7
C38 C39 C40 104.2(5)
C38 C39 H39A 110.9
C40 C39 H39A 110.9
C38 C39 H39B 110.9
C40 C39 H39B 110.9
H39A C39 H39B 108.9
C41 C40 C39 103.9(5)
C41 C40 H40A 111
C39 C40 H40A 111
C41 C40 H40B 111
C39 C40 H40B 111
H40A C40 H40B 109
O2 C41 C40 106.6(5)
O2 C41 H41A 110.4
C40 C41 H41A 110.4
O2 C41 H41B 110.4
C40 C41 H41B 110.4
H41A C41 H41B 108.6
O4 C46 C47 107.0(6)
O4 C46 H46A 110.3
C47 C46 H46A 110.3
O4 C46 H46B 110.3
C47 C46 H46B 110.3
H46A C46 H46B 108.6
C46 C47 C48 101.8(6)
C46 C47 H47A 111.4
C48 C47 H47A 111.4
C46 C47 H47B 111.4
C48 C47 H47B 111.4
H47A C47 H47B 109.3
C47 C48 C49 104.8(5)
C47 C48 H48A 110.8
C49 C48 H48A 110.8
C47 C48 H48B 110.8
C49 C48 H48B 110.8
H48A C48 H48B 108.9
O4 C49 C48 106.9(5)
O4 C49 H49A 110.3
C48 C49 H49A 110.3
O4 C49 H49B 110.3
C48 C49 H49B 110.3
H49A C49 H49B 108.6
C5 N1 C1 117.9(4)
C5 N1 Li1 126.1(4)
C1 N1 Li1 115.9(4)
C11 N2 C7 118.0(4)
C11 N2 Li1 125.9(4)
C7 N2 Li1 114.6(4)
C17 N3 C13 118.3(4)
C17 N3 Li1 127.7(4)
C13 N3 Li1 114.0(4)
C19 O1 C22 108.7(4)
C19 O1 Li1 127.0(4)
C22 O1 Li1 122.3(4)
C41 O2 C38 104.1(5)
C45B O3 C45A 62.5(11)
C45B O3 C42A 95.9(12)
C45A O3 C42A 105.5(8)
C45B O3 C42B 102.0(11)
C45A O3 C42B 75.4(11)
C42A O3 C42B 38.2(10)
C49 O4 C46 108.3(5)
C1 Sn1 C7 92.97(17)
C1 Sn1 C13 95.44(17)
C7 Sn1 C13 98.78(17)
C1 Sn1 Li1 60.01(19)
C7 Sn1 Li1 58.62(18)
C13 Sn1 Li1 58.26(17)
C1 Sn1 La1 126.18(12)
C7 Sn1 La1 117.02(12)
C13 Sn1 La1 120.08(12)
Li1 Sn1 La1 173.54(15)
C26 La1 C29 83.27(16)
C26 La1 C36 97.60(17)
C29 La1 C36 108.04(16)
C26 La1 C35 116.57(17)
C29 La1 C35 88.71(16)
C36 La1 C35 28.38(15)
C26 La1 C25 29.03(15)
C29 La1 C25 106.58(15)
C36 La1 C25 74.18(17)
C35 La1 C25 99.43(17)
C26 La1 C27 26.97(17)
C29 La1 C27 89.53(16)
C36 La1 C27 120.55(17)
C35 La1 C27 143.20(17)
C25 La1 C27 46.41(17)
C26 La1 C30 111.68(16)
C29 La1 C30 28.66(15)
C36 La1 C30 99.61(15)
C35 La1 C30 73.11(15)
C25 La1 C30 131.86(16)
C27 La1 C30 116.53(16)
C26 La1 C28 76.94(15)
C29 La1 C28 28.57(15)
C36 La1 C28 136.12(17)
C35 La1 C28 116.62(16)
C25 La1 C28 105.69(15)
C27 La1 C28 71.16(16)
C30 La1 C28 46.92(15)
C26 La1 C37 107.75(16)
C29 La1 C37 134.99(17)
C36 La1 C37 28.93(16)
C35 La1 C37 46.90(17)
C25 La1 C37 79.01(16)
C27 La1 C37 120.23(16)
C30 La1 C37 118.19(16)
C28 La1 C37 163.44(17)
C26 La1 C31 123.50(16)
C29 La1 C31 46.99(14)
C36 La1 C31 119.37(16)
C35 La1 C31 91.00(16)
C25 La1 C31 151.65(15)
C27 La1 C31 113.91(17)
C30 La1 C31 28.50(14)
C28 La1 C31 46.64(15)
C37 La1 C31 125.57(16)
C26 La1 C34 143.67(17)
C29 La1 C34 99.62(16)
C36 La1 C34 46.82(17)
C35 La1 C34 28.51(16)
C25 La1 C34 120.43(17)
C27 La1 C34 166.26(17)
C30 La1 C34 74.56(16)
C28 La1 C34 121.09(16)
C37 La1 C34 46.40(16)
C31 La1 C34 79.76(16)
C26 La1 C24 46.61(16)
C29 La1 C24 129.88(16)
C36 La1 C24 83.39(17)
C35 La1 C24 111.76(16)
C25 La1 C24 28.17(16)
C27 La1 C24 46.61(16)
C30 La1 C24 158.15(16)
C28 La1 C24 117.61(15)
C37 La1 C24 74.03(16)
C31 La1 C24 157.24(17)
C34 La1 C24 120.39(16)
O1 Li1 N3 120.6(4)
O1 Li1 N2 106.7(4)
N3 Li1 N2 106.6(4)
O1 Li1 N1 113.1(4)
N3 Li1 N1 103.2(4)
N2 Li1 N1 105.7(4)
O1 Li1 Sn1 171.5(4)
N3 Li1 Sn1 67.3(2)
N2 Li1 Sn1 66.4(2)
N1 Li1 Sn1 65.7(2)

loop_
_geom_bond_atom_site_label_1
_geom_bond_atom_site_label_2
_geom_bond_distance
C42A C43A 1.298(19)
C42A O3 1.393(13)
C42A H42A 0.99
C42A H42B 0.99
C43A C44A 1.54(2)
C43A H43A 0.99
C43A H43B 0.99
C44A C45A 1.353(16)
C44A H44A 0.99
C44A H44B 0.99
C45A O3 1.383(12)
C45A H45A 0.99
C45A H45B 0.99
C42B C43B 1.49(3)
C42B O3 1.604(19)
C42B H42C 0.99
C42B H42D 0.99
C43B C44B 1.45(3)
C43B H43C 0.99
C43B H43D 0.99
C44B C45B 1.29(2)
C44B H44C 0.99
C44B H44D 0.99
C45B O3 1.369(18)
C45B H45C 0.99
C45B H45D 0.99
C1 N1 1.362(6)
C1 C2 1.398(7)
C1 Sn1 2.204(5)
C2 C3 1.379(8)
C2 H2 0.95
C3 C4 1.389(8)
C3 H3 0.95
C4 C5 1.378(7)
C4 C6 1.508(8)
C5 N1 1.333(6)
C5 H5 0.95
C6 H6A 0.98
C6 H6B 0.98
C6 H6C 0.98
C7 N2 1.360(6)
C7 C8 1.399(6)
C7 Sn1 2.215(4)
C8 C9 1.378(7)
C8 H8 0.95
C9 C10 1.390(7)
C9 H9 0.95
C10 C11 1.377(7)
C10 C12 1.505(7)
C11 N2 1.344(6)
C11 H11 0.95
C12 H12A 0.98
C12 H12B 0.98
C12 H12C 0.98
C13 N3 1.366(6)
C13 C14 1.402(7)
C13 Sn1 2.218(5)
C14 C15 1.371(7)
C14 H14 0.95
C15 C16 1.395(7)
C15 H15 0.95
C16 C17 1.387(6)
C16 C18 1.492(6)
C17 N3 1.348(6)
C17 H17 0.95
C18 H18A 0.98
C18 H18B 0.98
C18 H18C 0.98
C19 O1 1.406(6)
C19 C20 1.508(8)
C19 H19A 0.99
C19 H19B 0.99
C20 C21 1.480(10)
C20 H20A 0.99
C20 H20B 0.99
C21 C22 1.444(9)
C21 H21A 0.99
C21 H21B 0.99
C22 O1 1.443(6)
C22 H22A 0.99
C22 H22B 0.99
C23 C24 1.387(8)
C23 C27 1.409(8)
C23 La1 2.871(6)
C23 H23 0.95
C24 C25 1.383(8)
C24 La1 2.861(6)
C24 H24 0.95
C25 C26 1.411(7)
C25 La1 2.820(5)
C25 H25 0.95
C26 C27 1.318(8)
C26 La1 2.807(5)
C26 H26 0.95
C27 La1 2.841(5)
C27 H27 0.95
C28 C32 1.381(7)
C28 C29 1.396(7)
C28 La1 2.846(5)
C28 H28 0.95
C29 C30 1.401(7)
C29 La1 2.811(5)
C29 H29 0.95
C30 C31 1.403(7)
C30 La1 2.846(5)
C30 H30 0.95
C31 C32 1.398(8)
C31 La1 2.856(5)
C31 H31 0.95
C32 La1 2.869(5)
C32 H32 0.95
C33 C37 1.386(8)
C33 C34 1.398(8)
C33 La1 2.885(5)
C33 H33 0.95
C34 C35 1.399(8)
C34 La1 2.860(5)
C34 H34 0.95
C35 C36 1.381(7)
C35 La1 2.820(6)
C35 H35 0.95
C36 C37 1.415(8)
C36 La1 2.812(6)
C36 H36 0.95
C37 La1 2.850(5)
C37 H37 0.95
C38 O2 1.428(7)
C38 C39 1.504(9)
C38 H38A 0.99
C38 H38B 0.99
C39 C40 1.515(8)
C39 H39A 0.99
C39 H39B 0.99
C40 C41 1.496(8)
C40 H40A 0.99
C40 H40B 0.99
C41 O2 1.418(7)
C41 H41A 0.99
C41 H41B 0.99
C46 O4 1.422(8)
C46 C47 1.474(10)
C46 H46A 0.99
C46 H46B 0.99
C47 C48 1.509(9)
C47 H47A 0.99
C47 H47B 0.99
C48 C49 1.512(9)
C48 H48A 0.99
C48 H48B 0.99
C49 O4 1.414(7)
C49 H49A 0.99
C49 H49B 0.99
N1 Li1 2.050(9)
N2 Li1 2.017(9)
N3 Li1 2.009(8)
O1 Li1 1.951(8)
Sn1 Li1 3.306(8)
Sn1 La1 3.3175(4)
